data_2003935
loop_
_publ_author_name
'Pani, M.'
'Manfrinetti, P.'
'Fornasini, M. L.'

_publ_section_title
;
 Two New Scandium Phases: ScSn~2~ and Sc~6~Pb~5~
;
_journal_issue 9
_journal_name_full 'Acta Crystallographica Section C'
_journal_page_first 1725
_journal_page_last 1728
_journal_paper_doi 10.1107/S0108270195003301
_journal_volume 51
_journal_year 1995
_chemical_compound_source 'Palenzona & Manfrinetti (1995)'
_chemical_formula_moiety 'Sc6 Pb5 '
_chemical_formula_sum 'Pb5 Sc6'
_chemical_formula_weight 1305.7
_symmetry_cell_setting orthorhombic
_symmetry_space_group_name_Hall '-I 2 2c'
_symmetry_space_group_name_H-M 'I b a m'
_cell_angle_alpha 90.00
_cell_angle_beta 90.00
_cell_angle_gamma 90.00
_cell_formula_units_Z 4
_cell_length_a 8.8890(10)
_cell_length_b 19.274(2)
_cell_length_c 6.177(2)
_cell_measurement_reflns_used 25
_cell_measurement_temperature 293(2)
_cell_measurement_theta_max 25
_cell_measurement_theta_min 20
_cell_volume 1058.3(4)
_computing_cell_refinement 'Enraf-Nonius CAD-4 diffractometer'
_computing_data_collection 'Enraf-Nonius CAD-4 diffractometer'
_computing_data_reduction 'local software'
_computing_structure_refinement 'SHELXL93 (Sheldrick, 1993)'
_diffrn_ambient_temperature 293(2)
_diffrn_measurement_device 'Enraf-Nonius CAD-4'
_diffrn_measurement_method '\w/\q '
_diffrn_radiation_monochromator graphite
_diffrn_radiation_source X-ray
_diffrn_radiation_type 'Mo K\a'
_diffrn_radiation_wavelength .71070
_diffrn_reflns_av_R_equivalents .123
_diffrn_reflns_av_sigmaI/netI 0.0528
_diffrn_reflns_limit_h_max 11
_diffrn_reflns_limit_h_min 0
_diffrn_reflns_limit_k_max 25
_diffrn_reflns_limit_k_min -025
_diffrn_reflns_limit_l_max 8
_diffrn_reflns_limit_l_min 0
_diffrn_reflns_number 1401
_diffrn_reflns_theta_max 27.5
_diffrn_reflns_theta_min 2.0
_diffrn_standards_decay_% 2
_diffrn_standards_interval_time 60
_diffrn_standards_number 2
_exptl_absorpt_coefficient_mu 82.7
_exptl_absorpt_correction_T_max .0147
_exptl_absorpt_correction_T_min .0026
_exptl_absorpt_correction_type 'empirical \y scan (North, phillips & Mathews, 1968) and spherical'
_exptl_crystal_colour metallic
_exptl_crystal_density_diffrn 8.19
_exptl_crystal_description prism
_exptl_crystal_F_000 2144
_exptl_crystal_size_max .20
_exptl_crystal_size_mid .15
_exptl_crystal_size_min .11
_refine_diff_density_max 4.7
_refine_diff_density_min -04.5
_refine_ls_goodness_of_fit_all .92
_refine_ls_goodness_of_fit_obs 1.05
_refine_ls_matrix_type full
_refine_ls_number_parameters 33
_refine_ls_number_reflns 665
_refine_ls_number_restraints 0
_refine_ls_restrained_S_all 0.92
_refine_ls_restrained_S_obs 1.05
_refine_ls_R_factor_all 0.080
_refine_ls_R_factor_obs .054
_refine_ls_shift/esd_max -0.013
_refine_ls_shift/esd_mean 0.002
_refine_ls_structure_factor_coef Fsqd
_refine_ls_weighting_details 'w=1/[\s^2^(Fo^2^)+(0.1160P)^2^] where P=(Fo^2^+2F~c~^2^)/3'
_refine_ls_weighting_scheme calc
_refine_ls_wR_factor_all .146
_refine_ls_wR_factor_obs .139
_reflns_number_observed 467
_reflns_number_total 665
_reflns_observed_criterion Fo>4sigma(Fo)
_cod_data_source_file na1161.cif
_cod_data_source_block Sc6Pb5
_cod_depositor_comments
;
The following automatic conversions were performed:

'_refine_ls_weighting_scheme' value 'calc
w=1/[\s^2^(Fo^2^)+(0.1160P)^2^] where P=(Fo^2^+2F~c~^2^)/3' was
changed to 'calc'. New tag '_refine_ls_weighting_details' was
created. The value of the new tag was set to
'w=1/[\s^2^(Fo^2^)+(0.1160P)^2^] where P=(Fo^2^+2F~c~^2^)/3'.

Automatic conversion script
Id: cif_fix_values 3143 2015-03-26 13:38:13Z robertas 
;
_cod_original_formula_sum 'Sc6 Pb5 '
_cod_database_code 2003935

loop_
_atom_site_aniso_label
_atom_site_aniso_U_11
_atom_site_aniso_U_22
_atom_site_aniso_U_33
_atom_site_aniso_U_12
_atom_site_aniso_U_13
_atom_site_aniso_U_23
Sc1 0.018(3) 0.021(3) 0.027(4) 0.001(3) 0.000 0.000
Sc2 0.015(3) 0.010(3) 0.022(3) 0.000(2) 0.000 0.000
Sc3 0.023(3) 0.011(2) 0.019(4) 0.000 0.000(3) 0.000
Pb1 0.0147(6) 0.0129(6) 0.0208(7) 0.0006(5) 0.000 0.000
Pb2 0.0151(6) 0.0128(6) 0.0237(7) -0.0012(5) 0.000 0.000
Pb3 0.0155(8) 0.0177(8) 0.0167(10) 0.000 0.000 0.000

loop_
_atom_site_label
_atom_site_occupancy
_atom_site_fract_x
_atom_site_fract_y
_atom_site_fract_z
_atom_site_U_iso_or_equiv
_atom_site_thermal_displace_type
_atom_site_calc_flag
_atom_site_refinement_flags
_atom_site_type_symbol
Sc1 1 .1104(9) .1426(4) .0 .0220(10) Uani d S Sc
Sc2 1 .2335(7) .4401(3) .0 .0160(10) Uani d S Sc
Sc3 1 .0 .3049(3) .2500 .0170(10) Uani d S Sc
Pb1 1 .3032(2) .29360(10) .0 .0161(4) Uani d S Pb
Pb2 1 .3981(2) .07540(10) .0 .0172(4) Uani d S Pb
Pb3 1 .0 .0 .2500 .0167(5) Uani d S Pb

loop_
_atom_type_symbol
_atom_type_description
_atom_type_scat_source
_atom_type_scat_dispersion_real
_atom_type_scat_dispersion_imag
Sc Sc 'International Tables Vol C Tables 4.2.6.8 and 6.1.1.4' .2519 .3716
Pb Pb 'International Tables Vol C Tables 4.2.6.8 and 6.1.1.4' -03.3944 10.1111

loop_
_geom_contact_atom_site_label_1
_geom_contact_atom_site_label_2
_geom_contact_distance
_geom_contact_publ_flag
Sc1 Pb2 2.867(8) no
Sc1 Pb1 2.995(8) no
Sc1 Pb3 3.302(7) no
Sc1 Pb1 3.3780(10) no
Sc1 Pb1 3.412(8) no
Sc1 Sc3 3.624(8) no
Sc1 Sc1 3.659(8) no
Sc1 Sc2 3.710(10) no
Sc1 Sc2 3.740(10) no
Sc2 Pb2 2.858(6) no
Sc2 Pb1 2.891(7) no
Sc2 Pb2 2.996(7) no
Sc2 Pb3 3.054(6) no
Sc2 Pb2 3.316(3) no
Sc2 Sc3 3.672(8) no
Sc2 Sc1 3.710(10) no
Sc2 Sc1 3.740(10) no
Sc2 Sc2 3.856(7) no
Sc3 Pb2 2.920(5) no
Sc3 Pb1 3.008(4) no
Sc3 Sc3 3.0880(10) no
Sc3 Pb1 3.1140(10) no
Sc3 Sc1 3.624(8) no
Sc3 Sc2 3.672(8) no
Pb1 Sc2 2.891(7) no
Pb1 Sc1 2.995(8) no
Pb1 Sc3 3.008(4) no
Pb1 Sc3 3.1140(10) no
Pb1 Sc1 3.378(8) no
Pb1 Sc1 3.412(3) no
Pb1 Pb1 3.641(2) no
Pb2 Sc2 2.858(7) no
Pb2 Sc1 2.867(8) no
Pb2 Sc3 2.920(5) no
Pb2 Sc2 2.996(7) no
Pb2 Sc2 3.316(3) no
Pb2 Pb2 3.425(3) no
Pb2 Pb2 3.581(2) no
Pb3 Sc2 3.054(6) no
Pb3 Pb3 3.0880(10) no
Pb3 Sc1 3.302(7) no
